data_7231714
loop_
_publ_author_name
'Manna, Utsab'
'Das, Gopal'

_publ_section_title
;
 Halo-phenyl based linear dipodal receptors for entrapment of
 anions/anionic associations within neutral non-cooperative
 self-assemblies
;
_journal_issue 1
_journal_name_full CrystEngComm
_journal_page_first 65
_journal_paper_doi 10.1039/C8CE01558A
_journal_volume 21
_journal_year 2019
_chemical_formula_moiety 'C20 H16 Cl2 N4 O2, 2(C16 H36 N), 2(Br)'
_chemical_formula_sum 'C52 H88 Br2 Cl2 N6 O2'
_chemical_formula_weight 1059.98
_space_group_crystal_system monoclinic
_space_group_IT_number 14
_space_group_name_Hall '-P 2yn'
_space_group_name_H-M_alt 'P 1 21/n 1'
_symmetry_space_group_name_Hall '-P 2yn'
_symmetry_space_group_name_H-M 'P 1 21/n 1'
_atom_sites_solution_hydrogens geom
_audit_creation_method SHELXL-2014/7
_audit_update_record
;
2018-08-05 deposited with the CCDC.
2018-10-29 downloaded from the CCDC.
;
_cell_angle_alpha 90
_cell_angle_beta 100.396(8)
_cell_angle_gamma 90
_cell_formula_units_Z 2
_cell_length_a 8.9461(6)
_cell_length_b 16.1753(10)
_cell_length_c 20.8774(17)
_cell_measurement_reflns_used 1938
_cell_measurement_temperature 298(2)
_cell_measurement_theta_max 21.4930
_cell_measurement_theta_min 3.5340
_cell_volume 2971.5(4)
_computing_cell_refinement 'CrysAlisPro 1.171.38.46 (Rigaku OD, 2015)'
_computing_data_collection 'CrysAlisPro 1.171.38.46 (Rigaku OD, 2015)'
_computing_data_reduction 'CrysAlisPro 1.171.38.46 (Rigaku OD, 2015)'
_computing_molecular_graphics 'SHELXT 2014/5 (Sheldrick, 2014)'
_computing_publication_material 'SHELXT 2014/5 (Sheldrick, 2014)'
_computing_structure_refinement 'SHELXL-2014/7 (Sheldrick, 2014)'
_computing_structure_solution 'SHELXT 2014/5 (Sheldrick, 2014)'
_diffrn_ambient_temperature 298(2)
_diffrn_measured_fraction_theta_full 0.998
_diffrn_measured_fraction_theta_max 0.998
_diffrn_measurement_device_type 'SuperNova, Single source at offset, Eos'
_diffrn_measurement_method '\w scans'
_diffrn_radiation_type MoK\a
_diffrn_radiation_wavelength 0.71073
_diffrn_reflns_av_R_equivalents 0.0380
_diffrn_reflns_av_unetI/netI 0.0626
_diffrn_reflns_Laue_measured_fraction_full 0.998
_diffrn_reflns_Laue_measured_fraction_max 0.998
_diffrn_reflns_limit_h_max 10
_diffrn_reflns_limit_h_min -7
_diffrn_reflns_limit_k_max 18
_diffrn_reflns_limit_k_min -19
_diffrn_reflns_limit_l_max 24
_diffrn_reflns_limit_l_min -23
_diffrn_reflns_number 11706
_diffrn_reflns_point_group_measured_fraction_full 0.998
_diffrn_reflns_point_group_measured_fraction_max 0.998
_diffrn_reflns_theta_full 25.000
_diffrn_reflns_theta_max 25.000
_diffrn_reflns_theta_min 2.959
_diffrn_source 'micro-focus sealed X-ray tube'
_exptl_absorpt_coefficient_mu 1.494
_exptl_absorpt_correction_type multi-scan
_exptl_absorpt_process_details SADABS
_exptl_crystal_colour colourless
_exptl_crystal_density_diffrn 1.185
_exptl_crystal_description plate
_exptl_crystal_F_000 1124.0
_exptl_crystal_size_max 0.31
_exptl_crystal_size_mid 0.28
_exptl_crystal_size_min 0.24
_exptl_transmission_factor_max 0.699
_exptl_transmission_factor_min 0.636
_refine_diff_density_max 0.486
_refine_diff_density_min -0.424
_refine_diff_density_rms 0.065
_refine_ls_extinction_method none
_refine_ls_goodness_of_fit_ref 1.119
_refine_ls_hydrogen_treatment constr
_refine_ls_matrix_type full
_refine_ls_number_parameters 293
_refine_ls_number_reflns 5232
_refine_ls_number_restraints 2
_refine_ls_restrained_S_all 1.119
_refine_ls_R_factor_all 0.1252
_refine_ls_R_factor_gt 0.0655
_refine_ls_shift/su_max 0.000
_refine_ls_shift/su_mean 0.000
_refine_ls_structure_factor_coef Fsqd
_refine_ls_weighting_details 'w=1/[\s^2^(Fo^2^)+(0.1000P)^2^] where P=(Fo^2^+2Fc^2^)/3'
_refine_ls_weighting_scheme calc
_refine_ls_wR_factor_gt 0.1767
_refine_ls_wR_factor_ref 0.2168
_reflns_Friedel_coverage 0.000
_reflns_number_gt 2896
_reflns_number_total 5232
_reflns_threshold_expression 'I > 2\s(I)'
_cod_data_source_file c8ce01558a2.cif
_cod_data_source_block ppda-p-Cl-TBABr-1a
_cod_depositor_comments 'Adding full bibliography for 7231714--7231722.cif.'
_cod_database_code 7231714
_shelx_shelxl_version_number 2014/7
_shelx_space_group_comment
;
The symmetry employed for this shelxl refinement is uniquely defined
by the following loop, which should always be used as a source of
symmetry information in preference to the above space-group names.
They are only intended as comments.
;

loop_
_space_group_symop_operation_xyz
'x, y, z'
'-x+1/2, y+1/2, -z+1/2'
'-x, -y, -z'
'x-1/2, -y-1/2, z-1/2'

loop_
_atom_site_label
_atom_site_type_symbol
_atom_site_fract_x
_atom_site_fract_y
_atom_site_fract_z
_atom_site_U_iso_or_equiv
_atom_site_adp_type
_atom_site_occupancy
_atom_site_site_symmetry_order
_atom_site_calc_flag
_atom_site_refinement_flags_posn
_atom_site_refinement_flags_adp
Br1 Br 0.54857(7) 0.36192(4) 0.26710(3) 0.0871(3) Uani 1 1 d . .
Cl1 Cl 0.0785(3) 0.70230(16) 0.01218(10) 0.1494(9) Uani 1 1 d . .
O1 O 0.2784(4) 0.6154(2) 0.33931(18) 0.0770(10) Uani 1 1 d . .
N2 N 0.4195(4) 0.4978(2) 0.3640(2) 0.0685(11) Uani 1 1 d . .
H2N H 0.4530 0.4553 0.3463 0.082 Uiso 1 1 calc R U
N1 N 0.3333(4) 0.5325(3) 0.2586(2) 0.0724(12) Uani 1 1 d . .
H1N H 0.3763 0.4865 0.2520 0.087 Uiso 1 1 calc R U
N3 N 0.1808(4) 0.3620(2) 0.6687(2) 0.0721(12) Uani 1 1 d . .
C8 C 0.4562(5) 0.5014(3) 0.4321(2) 0.0599(12) Uani 1 1 d . .
C6 C 0.2687(5) 0.5762(3) 0.2024(3) 0.0675(14) Uani 1 1 d . .
C7 C 0.3374(5) 0.5530(3) 0.3221(3) 0.0637(13) Uani 1 1 d . .
C9 C 0.5328(6) 0.4354(3) 0.4635(3) 0.0726(14) Uani 1 1 d . .
H9 H 0.5566 0.3908 0.4390 0.087 Uiso 1 1 calc R U
C10 C 0.5760(6) 0.4329(3) 0.5304(3) 0.0737(15) Uani 1 1 d . .
H10 H 0.6268 0.3869 0.5503 0.088 Uiso 1 1 calc R U
C1 C 0.2770(7) 0.5387(4) 0.1431(3) 0.0931(18) Uani 1 1 d . .
H1 H 0.3224 0.4870 0.1426 0.112 Uiso 1 1 calc R U
C14 C -0.0929(9) 0.6329(4) 0.5989(4) 0.130(3) Uani 1 1 d . .
H14A H -0.1752 0.6062 0.5705 0.195 Uiso 1 1 calc R U
H14B H -0.0740 0.6859 0.5813 0.195 Uiso 1 1 calc R U
H14C H -0.1193 0.6400 0.6411 0.195 Uiso 1 1 calc R U
C4 C 0.1452(6) 0.6918(4) 0.1439(3) 0.0855(17) Uani 1 1 d . .
H4 H 0.1006 0.7438 0.1437 0.103 Uiso 1 1 calc R U
C5 C 0.2009(6) 0.6547(3) 0.2016(3) 0.0713(15) Uani 1 1 d . .
H5 H 0.1941 0.6811 0.2405 0.086 Uiso 1 1 calc R U
C23 C 0.0503(5) 0.3097(3) 0.6351(3) 0.0743(15) Uani 1 1 d . .
H23A H 0.0565 0.2561 0.6564 0.089 Uiso 1 1 calc R U
H23B H -0.0438 0.3353 0.6416 0.089 Uiso 1 1 calc R U
C11 C 0.1786(6) 0.4470(3) 0.6380(3) 0.0838(17) Uani 1 1 d . .
H11A H 0.1960 0.4405 0.5938 0.101 Uiso 1 1 calc R U
H11B H 0.2632 0.4785 0.6617 0.101 Uiso 1 1 calc R U
C15 C 0.1623(6) 0.3684(3) 0.7388(3) 0.0760(15) Uani 1 1 d . .
H15A H 0.1602 0.3128 0.7559 0.091 Uiso 1 1 calc R U
H15B H 0.0639 0.3931 0.7398 0.091 Uiso 1 1 calc R U
C17 C 0.2343(13) 0.4223(8) 0.8523(4) 0.196(5) Uani 1 1 d . .
H17A H 0.1272 0.4361 0.8464 0.235 Uiso 1 1 calc R U
H17B H 0.2475 0.3682 0.8726 0.235 Uiso 1 1 calc R U
C21 C 0.5117(8) 0.2088(5) 0.6792(5) 0.140(3) Uani 1 1 d D .
H21A H 0.5868 0.2443 0.7050 0.168 Uiso 1 1 calc R U
H21B H 0.5229 0.2135 0.6340 0.168 Uiso 1 1 calc R U
C22 C 0.5395(14) 0.1187(5) 0.7018(7) 0.252(7) Uani 1 1 d D .
H22A H 0.4553 0.0996 0.7206 0.378 Uiso 1 1 calc R U
H22B H 0.6311 0.1156 0.7338 0.378 Uiso 1 1 calc R U
H22C H 0.5496 0.0846 0.6652 0.378 Uiso 1 1 calc R U
C18 C 0.3164(17) 0.4803(10) 0.8944(6) 0.258(7) Uani 1 1 d . .
H18A H 0.4210 0.4636 0.9048 0.387 Uiso 1 1 calc R U
H18B H 0.2750 0.4834 0.9337 0.387 Uiso 1 1 calc R U
H18C H 0.3094 0.5335 0.8737 0.387 Uiso 1 1 calc R U
C12 C 0.0345(6) 0.4975(4) 0.6360(3) 0.0949(19) Uani 1 1 d . .
H12A H -0.0512 0.4676 0.6115 0.114 Uiso 1 1 calc R U
H12B H 0.0159 0.5054 0.6799 0.114 Uiso 1 1 calc R U
C19 C 0.3313(6) 0.3233(4) 0.6622(3) 0.0893(18) Uani 1 1 d . .
H19A H 0.3402 0.3246 0.6166 0.107 Uiso 1 1 calc R U
H19B H 0.4120 0.3576 0.6856 0.107 Uiso 1 1 calc R U
C3 C 0.1537(7) 0.6540(5) 0.0866(3) 0.0937(19) Uani 1 1 d . .
C13 C 0.0484(7) 0.5801(4) 0.6048(3) 0.1001(19) Uani 1 1 d . .
H13A H 0.0716 0.5714 0.5617 0.120 Uiso 1 1 calc R U
H13B H 0.1329 0.6099 0.6302 0.120 Uiso 1 1 calc R U
C2 C 0.2191(8) 0.5771(5) 0.0860(3) 0.111(2) Uani 1 1 d . .
H2 H 0.2238 0.5513 0.0466 0.134 Uiso 1 1 calc R U
C20 C 0.3575(7) 0.2362(4) 0.6861(4) 0.122(3) Uani 1 1 d . .
H20A H 0.3470 0.2331 0.7315 0.146 Uiso 1 1 calc R U
H20B H 0.2822 0.2000 0.6612 0.146 Uiso 1 1 calc R U
C24 C 0.0418(8) 0.2961(5) 0.5636(3) 0.109(2) Uani 1 1 d . .
H24A H 0.1319 0.2667 0.5563 0.130 Uiso 1 1 calc R U
H24B H 0.0392 0.3491 0.5417 0.130 Uiso 1 1 calc R U
C16 C 0.2809(9) 0.4171(5) 0.7847(3) 0.117(2) Uani 1 1 d . .
H16A H 0.2894 0.4723 0.7676 0.141 Uiso 1 1 calc R U
H16B H 0.3790 0.3902 0.7886 0.141 Uiso 1 1 calc R U
C25 C -0.1032(11) 0.2450(5) 0.5341(4) 0.151(3) Uani 1 1 d D .
H25A H -0.1921 0.2687 0.5478 0.181 Uiso 1 1 calc R U
H25B H -0.1187 0.2465 0.4870 0.181 Uiso 1 1 calc R U
C26 C -0.0806(18) 0.1552(6) 0.5583(6) 0.268(7) Uani 1 1 d D .
H26A H -0.0257 0.1250 0.5304 0.402 Uiso 1 1 calc R U
H26B H -0.1778 0.1298 0.5575 0.402 Uiso 1 1 calc R U
H26C H -0.0241 0.1549 0.6020 0.402 Uiso 1 1 calc R U

loop_
_atom_site_aniso_label
_atom_site_aniso_U_11
_atom_site_aniso_U_22
_atom_site_aniso_U_33
_atom_site_aniso_U_23
_atom_site_aniso_U_13
_atom_site_aniso_U_12
Br1 0.1082(5) 0.0639(4) 0.0946(5) -0.0138(3) 0.0327(4) 0.0119(3)
Cl1 0.187(2) 0.161(2) 0.0948(14) 0.0338(14) 0.0116(13) 0.0325(16)
O1 0.083(2) 0.073(2) 0.080(3) 0.000(2) 0.0296(19) 0.019(2)
N2 0.080(3) 0.051(2) 0.078(3) -0.004(2) 0.024(2) 0.008(2)
N1 0.081(3) 0.066(3) 0.070(3) -0.004(2) 0.015(2) 0.016(2)
N3 0.063(2) 0.064(3) 0.096(4) 0.007(2) 0.030(2) -0.007(2)
C8 0.065(3) 0.056(3) 0.063(3) -0.005(3) 0.024(2) -0.001(2)
C6 0.062(3) 0.073(4) 0.069(4) -0.005(3) 0.018(3) -0.006(3)
C7 0.058(3) 0.056(3) 0.082(4) -0.004(3) 0.025(3) -0.009(3)
C9 0.096(4) 0.054(3) 0.071(4) -0.010(3) 0.026(3) 0.011(3)
C10 0.089(3) 0.054(3) 0.079(4) -0.006(3) 0.017(3) 0.014(3)
C1 0.111(4) 0.089(5) 0.081(4) -0.002(4) 0.023(4) 0.020(4)
C14 0.138(6) 0.106(6) 0.151(7) 0.035(5) 0.039(5) 0.024(5)
C4 0.087(4) 0.073(4) 0.096(5) 0.008(4) 0.018(4) 0.005(3)
C5 0.067(3) 0.066(4) 0.083(4) 0.000(3) 0.021(3) 0.005(3)
C23 0.066(3) 0.063(3) 0.097(4) -0.002(3) 0.023(3) -0.007(3)
C11 0.085(4) 0.071(4) 0.102(4) 0.019(3) 0.035(3) -0.016(3)
C15 0.082(3) 0.070(4) 0.082(4) 0.006(3) 0.032(3) -0.013(3)
C17 0.242(11) 0.248(13) 0.092(6) -0.038(7) 0.014(7) -0.148(10)
C21 0.114(6) 0.095(6) 0.203(9) -0.006(6) 0.007(5) 0.004(4)
C22 0.204(12) 0.221(15) 0.323(18) 0.057(13) 0.025(12) 0.096(11)
C18 0.294(16) 0.33(2) 0.165(11) -0.015(13) 0.087(11) -0.069(15)
C12 0.091(4) 0.074(4) 0.127(5) 0.026(4) 0.040(4) 0.004(3)
C19 0.067(3) 0.079(4) 0.132(5) 0.014(4) 0.043(3) -0.002(3)
C3 0.099(4) 0.099(5) 0.083(5) 0.021(4) 0.017(4) 0.007(4)
C13 0.110(4) 0.079(4) 0.115(5) 0.019(4) 0.028(4) -0.004(4)
C2 0.152(6) 0.114(6) 0.075(5) 0.001(4) 0.037(4) 0.025(5)
C20 0.082(4) 0.097(5) 0.197(8) 0.038(5) 0.056(5) 0.022(4)
C24 0.123(5) 0.109(6) 0.095(5) 0.000(4) 0.023(4) -0.023(4)
C16 0.149(6) 0.107(6) 0.099(5) -0.005(4) 0.027(5) -0.046(5)
C25 0.198(9) 0.113(7) 0.133(7) -0.008(6) 0.006(6) -0.019(6)
C26 0.36(2) 0.200(15) 0.227(15) -0.064(12) 0.000(14) -0.086(14)

loop_
_atom_type_symbol
_atom_type_description
_atom_type_scat_dispersion_real
_atom_type_scat_dispersion_imag
_atom_type_scat_source
C C 0.0033 0.0016 'International Tables Vol C Tables 4.2.6.8 and 6.1.1.4'
H H 0.0000 0.0000 'International Tables Vol C Tables 4.2.6.8 and 6.1.1.4'
N N 0.0061 0.0033 'International Tables Vol C Tables 4.2.6.8 and 6.1.1.4'
O O 0.0106 0.0060 'International Tables Vol C Tables 4.2.6.8 and 6.1.1.4'
Cl Cl 0.1484 0.1585 'International Tables Vol C Tables 4.2.6.8 and 6.1.1.4'
Br Br -0.2901 2.4595 'International Tables Vol C Tables 4.2.6.8 and 6.1.1.4'

loop_
_geom_angle_atom_site_label_1
_geom_angle_atom_site_label_2
_geom_angle_atom_site_label_3
_geom_angle
_geom_angle_site_symmetry_1
_geom_angle_site_symmetry_3
C7 N2 C8 128.4(4) . .
C7 N1 C6 128.9(5) . .
C15 N3 C23 106.2(4) . .
C15 N3 C19 111.8(4) . .
C23 N3 C19 110.6(4) . .
C15 N3 C11 110.7(4) . .
C23 N3 C11 111.3(4) . .
C19 N3 C11 106.3(4) . .
C9 C8 C10 117.8(5) . 3_666
C9 C8 N2 117.2(4) . .
C10 C8 N2 125.0(5) 3_666 .
C1 C6 N1 116.3(5) . .
C1 C6 C5 118.4(5) . .
N1 C6 C5 125.2(5) . .
O1 C7 N1 123.3(5) . .
O1 C7 N2 124.2(5) . .
N1 C7 N2 112.4(5) . .
C8 C9 C10 122.0(5) . .
C8 C10 C9 120.1(5) 3_666 .
C2 C1 C6 120.4(6) . .
C5 C4 C3 120.8(6) . .
C4 C5 C6 119.9(6) . .
C24 C23 N3 116.2(4) . .
N3 C11 C12 116.4(4) . .
N3 C15 C16 117.6(4) . .
C18 C17 C16 114.4(8) . .
C20 C21 C22 110.8(7) . .
C13 C12 C11 110.8(5) . .
C20 C19 N3 116.5(4) . .
C4 C3 C2 120.4(6) . .
C4 C3 Cl1 120.3(6) . .
C2 C3 Cl1 119.3(6) . .
C12 C13 C14 113.9(6) . .
C1 C2 C3 120.0(6) . .
C21 C20 C19 109.9(5) . .
C23 C24 C25 110.9(6) . .
C15 C16 C17 109.4(6) . .
C26 C25 C24 108.5(8) . .

loop_
_geom_bond_atom_site_label_1
_geom_bond_atom_site_label_2
_geom_bond_distance
_geom_bond_site_symmetry_2
Cl1 C3 1.760(7) .
O1 C7 1.222(6) .
N2 C7 1.368(6) .
N2 C8 1.401(6) .
N1 C7 1.362(6) .
N1 C6 1.402(6) .
N3 C15 1.506(7) .
N3 C23 1.509(6) .
N3 C19 1.513(6) .
N3 C11 1.515(6) .
C8 C9 1.371(7) .
C8 C10 1.380(7) 3_666
C6 C1 1.392(7) .
C6 C5 1.406(7) .
C9 C10 1.382(7) .
C10 C8 1.380(7) 3_666
C1 C2 1.362(8) .
C14 C13 1.511(9) .
C4 C5 1.357(8) .
C4 C3 1.359(8) .
C23 C24 1.499(7) .
C11 C12 1.520(7) .
C15 C16 1.516(8) .
C17 C18 1.400(14) .
C17 C16 1.543(10) .
C21 C20 1.480(9) .
C21 C22 1.5385(10) .
C12 C13 1.502(7) .
C19 C20 1.500(8) .
C3 C2 1.376(9) .
C24 C25 1.567(10) .
C25 C26 1.5388(10) .
